data_7206205
loop_
_publ_author_name
'Olejniczak, Anna'
'Katrusiak, Andrzej'

_publ_section_title
;
 Structure--property relations in chloroacetonitriles
;
_journal_issue 16
_journal_name_full CrystEngComm
_journal_page_first 5212
_journal_paper_doi 10.1039/c1ce05144j
_journal_volume 13
_journal_year 2011
_chemical_formula_moiety 'C2 H2 Cl1 N1'
_chemical_formula_sum 'C2 H2 Cl N'
_chemical_formula_weight 75.50
_chemical_name_common chloroacetonitrile
_chemical_name_systematic
;
chloroacetonitrile
;
_space_group_IT_number 61
_symmetry_cell_setting orthorhombic
_symmetry_space_group_name_Hall '-P 2ac 2ab'
_symmetry_space_group_name_H-M 'P b c a'
_atom_sites_solution_hydrogens geom
_atom_sites_solution_primary direct
_atom_sites_solution_secondary difmap
_audit_creation_method SHELXL-97
_cell_angle_alpha 90.00
_cell_angle_beta 90.00
_cell_angle_gamma 90.00
_cell_formula_units_Z 8
_cell_length_a 7.7821(16)
_cell_length_b 7.0635(14)
_cell_length_c 11.620(2)
_cell_measurement_pressure 1300000
_cell_measurement_reflns_used 467
_cell_measurement_temperature 296(2)
_cell_measurement_theta_max 29.14
_cell_measurement_theta_min 4.27
_cell_volume 638.7(2)
_computing_cell_refinement 'CrysAlis (Oxford Diffraction, 2002)'
_computing_data_collection 'CrysAlis (Oxford Diffraction, 2002)'
_computing_data_reduction 'CrysAlis (Oxford Diffraction, 2002)'
_computing_molecular_graphics
;X-Seed (Barbour, 2001)
and POV-Ray (Persistence of Vision, 2004)
;
_computing_publication_material 'SHELXL-97 (Sheldrick, 1997)'
_computing_structure_refinement 'SHELXL-97 (Sheldrick, 1997)'
_computing_structure_solution 'SHELXS-97 (Sheldrick, 1997)'
_diffrn_ambient_environment 'diamond-anvil cell'
_diffrn_ambient_pressure 1300000
_diffrn_ambient_temperature 296(2)
_diffrn_detector_area_resol_mean 16.4
_diffrn_measured_fraction_theta_full 0.544
_diffrn_measured_fraction_theta_max 0.544
_diffrn_measurement_device_type 'Kuma KM4CCD \k geometry'
_diffrn_measurement_method
;HP omega scans - for more details see:
A. Budzianowski, A. Katrusiak in High-Pressure Crystallography
(Eds.: A. Katrusiak, P. F. McMillan),
Dordrecht: Kluwer Acad. Publ., 2004 pp.157-168
;
_diffrn_radiation_monochromator graphite
_diffrn_radiation_source 'fine-focus sealed tube'
_diffrn_radiation_type MoK\a
_diffrn_radiation_wavelength 0.71073
_diffrn_reflns_av_R_equivalents 0.0429
_diffrn_reflns_av_sigmaI/netI 0.0202
_diffrn_reflns_limit_h_max 8
_diffrn_reflns_limit_h_min -9
_diffrn_reflns_limit_k_max 8
_diffrn_reflns_limit_k_min -9
_diffrn_reflns_limit_l_max 11
_diffrn_reflns_limit_l_min -11
_diffrn_reflns_number 3723
_diffrn_reflns_theta_full 29.14
_diffrn_reflns_theta_max 29.14
_diffrn_reflns_theta_min 4.27
_exptl_absorpt_coefficient_mu 0.904
_exptl_absorpt_correction_T_max 0.95
_exptl_absorpt_correction_T_min 0.57
_exptl_absorpt_correction_type integration
_exptl_absorpt_process_details
;
Katrusiak, A. (2003). REDSHABS - Program for correcting
reflections intensities for DAC absorption, gasket shadowing
and sample crystal absorption. Adam Mickiewicz University, Pozna\'n.
Katrusiak, A. (2004). Z. Kristallogr. 219, 461-467
;
_exptl_crystal_colour colourless
_exptl_crystal_density_diffrn 1.570
_exptl_crystal_density_method 'not measured'
_exptl_crystal_description plate
_exptl_crystal_F_000 304
_exptl_crystal_size_max 0.33
_exptl_crystal_size_mid 0.33
_exptl_crystal_size_min 0.15
_refine_diff_density_max 0.148
_refine_diff_density_min -0.249
_refine_diff_density_rms 0.042
_refine_ls_extinction_method none
_refine_ls_goodness_of_fit_ref 1.068
_refine_ls_hydrogen_treatment constr
_refine_ls_matrix_type full
_refine_ls_number_parameters 37
_refine_ls_number_reflns 467
_refine_ls_number_restraints 0
_refine_ls_restrained_S_all 1.068
_refine_ls_R_factor_all 0.0580
_refine_ls_R_factor_gt 0.0493
_refine_ls_shift/su_max 0.000
_refine_ls_shift/su_mean 0.000
_refine_ls_structure_factor_coef Fsqd
_refine_ls_weighting_details 'calc w=1/[\s^2^(Fo^2^)+(0.0434P)^2^+0.4815P] where P=(Fo^2^+2Fc^2^)/3'
_refine_ls_weighting_scheme calc
_refine_ls_wR_factor_gt 0.0995
_refine_ls_wR_factor_ref 0.1043
_reflns_number_gt 430
_reflns_number_total 467
_reflns_threshold_expression >2sigma(I)
_cod_data_source_file c1ce05144j.txt
_cod_data_source_block CAN
_cod_depositor_comments
;
The following automatic conversions were performed:

'_symmetry_cell_setting' value 'Orthorhombic' changed to
'orthorhombic' according to
/home/saulius/struct/CIF-dictionaries/cif_core.dic dictionary named
'cif_core.dic' version 2.4.1 from 2010-06-29.

Automatic conversion script
Id: cif_fix_values 1715 2011-07-08 13:25:40Z adriana 
;
_cod_original_sg_symbol_H-M 'P bca'
_cod_original_formula_sum 'C2 H2 Cl1 N1'
_cod_database_code 7206205

loop_
_symmetry_equiv_pos_as_xyz
'x, y, z'
'-x+1/2, -y, z+1/2'
'-x, y+1/2, -z+1/2'
'x+1/2, -y+1/2, -z'
'-x, -y, -z'
'x-1/2, y, -z-1/2'
'x, -y-1/2, z-1/2'
'-x-1/2, y-1/2, z'

loop_
_atom_site_label
_atom_site_type_symbol
_atom_site_fract_x
_atom_site_fract_y
_atom_site_fract_z
_atom_site_U_iso_or_equiv
_atom_site_adp_type
_atom_site_occupancy
_atom_site_symmetry_multiplicity
_atom_site_calc_flag
_atom_site_refinement_flags
_atom_site_disorder_assembly
_atom_site_disorder_group
Cl1 Cl 0.42492(11) 0.24502(11) 0.28755(8) 0.0579(4) Uani 1 1 d . . .
C1 C 0.3557(3) 0.1247(3) 0.0755(3) 0.0381(7) Uani 1 1 d . . .
N1 N 0.2567(3) 0.0438(3) 0.0239(3) 0.0509(7) Uani 1 1 d . . .
C2 C 0.4848(4) 0.2271(3) 0.1409(3) 0.0422(7) Uani 1 1 d . . .
H1 H 0.4988 0.3530 0.1088 0.051 Uiso 1 1 calc R . .
H2 H 0.5942 0.1618 0.1349 0.051 Uiso 1 1 calc R . .

loop_
_atom_site_aniso_label
_atom_site_aniso_U_11
_atom_site_aniso_U_22
_atom_site_aniso_U_33
_atom_site_aniso_U_23
_atom_site_aniso_U_13
_atom_site_aniso_U_12
Cl1 0.0579(7) 0.0766(6) 0.0393(9) -0.0111(3) 0.0031(3) -0.0096(3)
C1 0.0381(16) 0.0409(13) 0.035(2) 0.0028(10) 0.0049(10) 0.0053(10)
N1 0.0537(17) 0.0522(13) 0.047(2) -0.0002(11) -0.0051(11) -0.0004(11)
C2 0.0384(17) 0.0499(14) 0.038(2) -0.0013(11) 0.0031(11) -0.0046(10)

loop_
_atom_type_symbol
_atom_type_description
_atom_type_scat_dispersion_real
_atom_type_scat_dispersion_imag
_atom_type_scat_source
C C 0.0033 0.0016 'International Tables Vol C Tables 4.2.6.8 and 6.1.1.4'
H H 0.0000 0.0000 'International Tables Vol C Tables 4.2.6.8 and 6.1.1.4'
N N 0.0061 0.0033 'International Tables Vol C Tables 4.2.6.8 and 6.1.1.4'
Cl Cl 0.1484 0.1585 'International Tables Vol C Tables 4.2.6.8 and 6.1.1.4'

loop_
_geom_angle_atom_site_label_1
_geom_angle_atom_site_label_2
_geom_angle_atom_site_label_3
_geom_angle
_geom_angle_site_symmetry_1
_geom_angle_site_symmetry_3
_geom_angle_publ_flag
N1 C1 C2 179.1(3) . . ?
C1 C2 Cl1 110.9(2) . . ?
C1 C2 H1 109.5 . . ?
Cl1 C2 H1 109.5 . . ?
C1 C2 H2 109.5 . . ?
Cl1 C2 H2 109.5 . . ?
H1 C2 H2 108.0 . . ?

loop_
_geom_bond_atom_site_label_1
_geom_bond_atom_site_label_2
_geom_bond_distance
_geom_bond_site_symmetry_2
_geom_bond_publ_flag
Cl1 C2 1.772(3) . ?
C1 N1 1.131(4) . ?
C1 C2 1.452(4) . ?
C2 H1 0.9700 . ?
C2 H2 0.9700 . ?

loop_
_cod_related_entry_id
_cod_related_entry_database
_cod_related_entry_code
1 ChemSpider 7568
